data_2237081
loop_
_publ_author_name
'Shirvan, Sadif A.'
'Haydari Dezfuli, Sara'
'Khazali, Fereydoon'
'Borsalani, Ali'

_publ_section_title
;
 (4,4'-Dimethyl-2,2'-bipyridine-\k^2^<i>N</i>,<i>N</i>')(dimethylformamide-\k<i>O</i>)diiodidocadmium
;
_journal_coeditor_code XU5650
_journal_issue 12
_journal_name_full 'Acta Crystallographica Section E'
_journal_page_first m1495
_journal_paper_doi 10.1107/S1600536812046648
_journal_volume 68
_journal_year 2012
_chemical_formula_iupac '[Cd I2 (C12 H12 N2) (C3 H7 N O)]'
_chemical_formula_moiety 'C15 H19 Cd I2 N3 O'
_chemical_formula_sum 'C15 H19 Cd I2 N3 O'
_chemical_formula_weight 623.54
_chemical_name_systematic
;
(4,4'-Dimethyl-2,2'-bipyridine-\k^2^<i>N</i>,<i>N</i>')(dimethylformamide-
\k<i>O</i>)diiodidocadmium
;
_space_group_IT_number 14
_symmetry_cell_setting monoclinic
_symmetry_space_group_name_Hall '-P 2ybc'
_symmetry_space_group_name_H-M 'P 1 21/c 1'
_atom_sites_solution_hydrogens geom
_atom_sites_solution_primary direct
_atom_sites_solution_secondary difmap
_audit_creation_method SHELXL-97
_cell_angle_alpha 90.00
_cell_angle_beta 98.347(5)
_cell_angle_gamma 90.00
_cell_formula_units_Z 4
_cell_length_a 8.6103(6)
_cell_length_b 15.1325(8)
_cell_length_c 15.4263(10)
_cell_measurement_reflns_used 12059
_cell_measurement_temperature 298(2)
_cell_measurement_theta_max 26.00
_cell_measurement_theta_min 2.39
_cell_volume 1988.7(2)
_computing_cell_refinement 'SAINT (Bruker, 2007)'
_computing_data_collection 'APEX2 (Bruker, 2007)'
_computing_data_reduction 'SAINT (Bruker, 2007)'
_computing_molecular_graphics 'SHELXTL (Sheldrick, 2008)'
_computing_publication_material 'SHELXTL (Sheldrick, 2008)'
_computing_structure_refinement 'SHELXTL (Sheldrick, 2008)'
_computing_structure_solution 'SHELXTL (Sheldrick, 2008)'
_diffrn_ambient_temperature 298(2)
_diffrn_measured_fraction_theta_full 0.997
_diffrn_measured_fraction_theta_max 0.997
_diffrn_measurement_device_type 'Bruker APEXII CCD area-detector'
_diffrn_measurement_method 'omega scans'
_diffrn_radiation_monochromator graphite
_diffrn_radiation_source 'fine-focus sealed tube'
_diffrn_radiation_type MoK\a
_diffrn_radiation_wavelength 0.71073
_diffrn_reflns_av_R_equivalents 0.0523
_diffrn_reflns_av_sigmaI/netI 0.0487
_diffrn_reflns_limit_h_max 9
_diffrn_reflns_limit_h_min -10
_diffrn_reflns_limit_k_max 17
_diffrn_reflns_limit_k_min -18
_diffrn_reflns_limit_l_max 19
_diffrn_reflns_limit_l_min -19
_diffrn_reflns_number 12059
_diffrn_reflns_theta_full 26.00
_diffrn_reflns_theta_max 26.00
_diffrn_reflns_theta_min 2.39
_exptl_absorpt_coefficient_mu 4.207
_exptl_absorpt_correction_T_max 0.2225
_exptl_absorpt_correction_T_min 0.1875
_exptl_absorpt_correction_type multi-scan
_exptl_absorpt_process_details '(SADABS; Bruker, 2001)'
_exptl_crystal_colour colorless
_exptl_crystal_density_diffrn 2.083
_exptl_crystal_density_method 'not measured'
_exptl_crystal_description prism
_exptl_crystal_F_000 1168
_exptl_crystal_size_max 0.45
_exptl_crystal_size_mid 0.40
_exptl_crystal_size_min 0.35
_refine_diff_density_max 0.849
_refine_diff_density_min -1.079
_refine_ls_extinction_method none
_refine_ls_goodness_of_fit_ref 0.977
_refine_ls_hydrogen_treatment constr
_refine_ls_matrix_type full
_refine_ls_number_parameters 199
_refine_ls_number_reflns 3907
_refine_ls_number_restraints 0
_refine_ls_restrained_S_all 0.977
_refine_ls_R_factor_all 0.0662
_refine_ls_R_factor_gt 0.0401
_refine_ls_shift/su_max 0.007
_refine_ls_shift/su_mean 0.001
_refine_ls_structure_factor_coef Fsqd
_refine_ls_weighting_details 'calc w=1/[\s^2^(Fo^2^)+(0.0426P)^2^+0.0000P] where P=(Fo^2^+2Fc^2^)/3'
_refine_ls_weighting_scheme calc
_refine_ls_wR_factor_gt 0.0777
_refine_ls_wR_factor_ref 0.0837
_reflns_number_gt 2859
_reflns_number_total 3907
_reflns_threshold_expression I>2sigma(I)
_cod_data_source_file xu5650.cif
_cod_data_source_block I
_cod_original_sg_symbol_H-M 'P 21/c'
_cod_database_code 2237081
_cod_database_fobs_code 2237081

loop_
_symmetry_equiv_pos_as_xyz
'x, y, z'
'-x, y+1/2, -z+1/2'
'-x, -y, -z'
'x, -y-1/2, z-1/2'

loop_
_atom_site_type_symbol
_atom_site_label
_atom_site_fract_x
_atom_site_fract_y
_atom_site_fract_z
_atom_site_U_iso_or_equiv
_atom_site_adp_type
_atom_site_calc_flag
_atom_site_refinement_flags
_atom_site_occupancy
_atom_site_symmetry_multiplicity
C C1 0.8789(8) -0.0736(4) 0.0980(3) 0.0488(15) Uani d . 1 1
H H1 0.9275 -0.0965 0.1510 0.059 Uiso calc R 1 1
C C2 0.9026(7) -0.1170(4) 0.0221(4) 0.0477(15) Uani d . 1 1
H H2 0.9664 -0.1668 0.0242 0.057 Uiso calc R 1 1
C C3 0.8286(7) -0.0843(4) -0.0571(3) 0.0444(14) Uani d . 1 1
C C4 0.8494(9) -0.1285(5) -0.1415(4) 0.0619(19) Uani d . 1 1
H H4A 0.8981 -0.0881 -0.1774 0.074 Uiso calc R 1 1
H H4B 0.7488 -0.1460 -0.1719 0.074 Uiso calc R 1 1
H H4C 0.9147 -0.1797 -0.1295 0.074 Uiso calc R 1 1
C C5 0.7387(7) -0.0090(4) -0.0555(3) 0.0404(14) Uani d . 1 1
H H5 0.6901 0.0149 -0.1080 0.049 Uiso calc R 1 1
C C6 0.7189(7) 0.0318(4) 0.0225(3) 0.0353(12) Uani d . 1 1
C C7 0.6243(6) 0.1118(4) 0.0260(3) 0.0346(12) Uani d . 1 1
C C8 0.5479(7) 0.1536(4) -0.0481(3) 0.0412(14) Uani d . 1 1
H H8 0.5560 0.1305 -0.1031 0.049 Uiso calc R 1 1
C C9 0.4610(8) 0.2282(4) -0.0416(4) 0.0500(16) Uani d . 1 1
C C10 0.3786(10) 0.2740(5) -0.1238(4) 0.070(2) Uani d . 1 1
H H10A 0.3051 0.2340 -0.1559 0.083 Uiso calc R 1 1
H H10B 0.4550 0.2917 -0.1600 0.083 Uiso calc R 1 1
H H10C 0.3238 0.3252 -0.1074 0.083 Uiso calc R 1 1
C C11 0.4523(8) 0.2614(5) 0.0406(4) 0.0552(17) Uani d . 1 1
H H11 0.3936 0.3118 0.0477 0.066 Uiso calc R 1 1
C C12 0.5324(8) 0.2183(5) 0.1124(4) 0.0546(17) Uani d . 1 1
H H12 0.5279 0.2417 0.1677 0.066 Uiso calc R 1 1
C C13 1.0539(9) -0.0020(5) 0.3557(4) 0.0620(19) Uani d . 1 1
H H13 1.0829 0.0570 0.3635 0.074 Uiso calc R 1 1
C C14 1.0840(14) -0.1519(7) 0.4055(6) 0.116(4) Uani d . 1 1
H H14A 1.1070 -0.1741 0.3504 0.140 Uiso calc R 1 1
H H14B 0.9743 -0.1597 0.4087 0.140 Uiso calc R 1 1
H H14C 1.1450 -0.1836 0.4525 0.140 Uiso calc R 1 1
C C15 1.2436(9) -0.0323(6) 0.4837(4) 0.077(3) Uani d . 1 1
H H15A 1.2016 0.0111 0.5193 0.092 Uiso calc R 1 1
H H15B 1.3308 -0.0074 0.4597 0.092 Uiso calc R 1 1
H H15C 1.2782 -0.0828 0.5188 0.092 Uiso calc R 1 1
N N1 0.7921(6) -0.0018(3) 0.1005(3) 0.0413(12) Uani d . 1 1
N N2 0.6153(6) 0.1455(3) 0.1065(3) 0.0408(12) Uani d . 1 1
N N3 1.1228(6) -0.0590(4) 0.4127(3) 0.0526(14) Uani d . 1 1
O O1 0.9541(6) -0.0201(4) 0.2930(3) 0.0708(15) Uani d . 1 1
Cd Cd1 0.74180(5) 0.06619(3) 0.22889(2) 0.04265(13) Uani d . 1 1
I I1 0.51473(6) -0.03208(3) 0.29304(2) 0.05923(15) Uani d . 1 1
I I2 0.84760(6) 0.21673(3) 0.32035(3) 0.06213(16) Uani d . 1 1

loop_
_atom_site_aniso_label
_atom_site_aniso_U_11
_atom_site_aniso_U_22
_atom_site_aniso_U_33
_atom_site_aniso_U_12
_atom_site_aniso_U_13
_atom_site_aniso_U_23
C1 0.066(4) 0.042(4) 0.035(3) 0.010(3) -0.003(3) 0.003(2)
C2 0.051(4) 0.045(4) 0.047(3) 0.010(3) 0.006(3) -0.002(3)
C3 0.046(3) 0.047(4) 0.041(3) -0.004(3) 0.008(2) -0.006(2)
C4 0.082(5) 0.059(5) 0.047(3) 0.011(4) 0.016(3) -0.012(3)
C5 0.049(4) 0.046(4) 0.025(2) 0.001(3) 0.004(2) 0.001(2)
C6 0.038(3) 0.039(3) 0.028(2) -0.006(3) 0.001(2) -0.001(2)
C7 0.040(3) 0.034(3) 0.029(2) -0.002(3) 0.001(2) 0.001(2)
C8 0.052(4) 0.043(4) 0.026(2) 0.004(3) 0.000(2) 0.002(2)
C9 0.062(4) 0.047(4) 0.038(3) 0.002(3) -0.003(3) 0.007(2)
C10 0.090(6) 0.066(5) 0.050(3) 0.028(4) 0.000(3) 0.015(3)
C11 0.063(4) 0.044(4) 0.057(4) 0.015(3) 0.000(3) -0.001(3)
C12 0.069(5) 0.052(4) 0.043(3) 0.008(4) 0.007(3) -0.009(3)
C13 0.063(5) 0.062(5) 0.057(4) -0.001(4) -0.004(3) 0.011(3)
C14 0.162(11) 0.083(7) 0.085(6) -0.012(7) -0.044(7) 0.003(5)
C15 0.067(5) 0.115(7) 0.042(3) -0.008(5) -0.012(3) 0.009(4)
N1 0.048(3) 0.044(3) 0.029(2) 0.001(2) -0.0041(19) 0.0007(19)
N2 0.047(3) 0.044(3) 0.031(2) 0.000(2) 0.0004(19) -0.0054(19)
N3 0.058(3) 0.067(4) 0.029(2) 0.004(3) -0.003(2) 0.000(2)
O1 0.077(4) 0.077(4) 0.048(2) 0.011(3) -0.025(2) -0.007(2)
Cd1 0.0527(3) 0.0474(3) 0.02556(18) -0.0051(2) -0.00212(15) -0.00121(16)
I1 0.0755(3) 0.0669(3) 0.03425(19) -0.0214(2) 0.00443(18) 0.00662(17)
I2 0.0806(3) 0.0571(3) 0.0446(2) -0.0157(2) -0.0047(2) -0.01291(18)

loop_
_atom_type_symbol
_atom_type_description
_atom_type_scat_dispersion_real
_atom_type_scat_dispersion_imag
_atom_type_scat_source
C C 0.0033 0.0016 'International Tables Vol C Tables 4.2.6.8 and 6.1.1.4'
H H 0.0000 0.0000 'International Tables Vol C Tables 4.2.6.8 and 6.1.1.4'
N N 0.0061 0.0033 'International Tables Vol C Tables 4.2.6.8 and 6.1.1.4'
O O 0.0106 0.0060 'International Tables Vol C Tables 4.2.6.8 and 6.1.1.4'
Cd Cd -0.8075 1.2024 'International Tables Vol C Tables 4.2.6.8 and 6.1.1.4'
I I -0.4742 1.8119 'International Tables Vol C Tables 4.2.6.8 and 6.1.1.4'

loop_
_geom_angle_atom_site_label_1
_geom_angle_atom_site_label_2
_geom_angle_atom_site_label_3
_geom_angle
N1 C1 C2 124.6(5)
N1 C1 H1 117.7
C2 C1 H1 117.7
C1 C2 C3 118.1(6)
C1 C2 H2 120.9
C3 C2 H2 120.9
C5 C3 C2 117.8(5)
C5 C3 C4 121.6(5)
C2 C3 C4 120.6(6)
C3 C4 H4A 109.5
C3 C4 H4B 109.5
H4A C4 H4B 109.5
C3 C4 H4C 109.5
H4A C4 H4C 109.5
H4B C4 H4C 109.5
C3 C5 C6 121.7(5)
C3 C5 H5 119.2
C6 C5 H5 119.2
N1 C6 C5 119.9(5)
N1 C6 C7 117.4(4)
C5 C6 C7 122.7(5)
N2 C7 C8 120.0(5)
N2 C7 C6 116.8(4)
C8 C7 C6 123.1(5)
C9 C8 C7 121.1(5)
C9 C8 H8 119.5
C7 C8 H8 119.5
C8 C9 C11 118.2(5)
C8 C9 C10 120.5(5)
C11 C9 C10 121.3(6)
C9 C10 H10A 109.5
C9 C10 H10B 109.5
H10A C10 H10B 109.5
C9 C10 H10C 109.5
H10A C10 H10C 109.5
H10B C10 H10C 109.5
C9 C11 C12 118.7(6)
C9 C11 H11 120.7
C12 C11 H11 120.7
N2 C12 C11 123.4(5)
N2 C12 H12 118.3
C11 C12 H12 118.3
O1 C13 N3 125.3(7)
O1 C13 H13 117.3
N3 C13 H13 117.3
N3 C14 H14A 109.5
N3 C14 H14B 109.5
H14A C14 H14B 109.5
N3 C14 H14C 109.5
H14A C14 H14C 109.5
H14B C14 H14C 109.5
N3 C15 H15A 109.5
N3 C15 H15B 109.5
H15A C15 H15B 109.5
N3 C15 H15C 109.5
H15A C15 H15C 109.5
H15B C15 H15C 109.5
C1 N1 C6 117.9(5)
C1 N1 Cd1 124.4(3)
C6 N1 Cd1 117.6(4)
C12 N2 C7 118.7(5)
C12 N2 Cd1 123.9(4)
C7 N2 Cd1 117.4(4)
C13 N3 C14 120.8(6)
C13 N3 C15 121.7(7)
C14 N3 C15 117.4(6)
C13 O1 Cd1 128.4(5)
N1 Cd1 O1 83.23(16)
N1 Cd1 N2 70.51(16)
O1 Cd1 N2 149.27(18)
N1 Cd1 I1 107.25(13)
O1 Cd1 I1 95.65(14)
N2 Cd1 I1 106.98(12)
N1 Cd1 I2 135.29(13)
O1 Cd1 I2 93.72(12)
N2 Cd1 I2 93.95(12)
I1 Cd1 I2 117.42(2)

loop_
_geom_bond_atom_site_label_1
_geom_bond_atom_site_label_2
_geom_bond_distance
_geom_bond_publ_flag
C1 N1 1.322(8) ?
C1 C2 1.383(8) ?
C1 H1 0.9300 ?
C2 C3 1.385(8) ?
C2 H2 0.9300 ?
C3 C5 1.379(9) ?
C3 C4 1.498(8) ?
C4 H4A 0.9600 ?
C4 H4B 0.9600 ?
C4 H4C 0.9600 ?
C5 C6 1.384(7) ?
C5 H5 0.9300 ?
C6 N1 1.373(6) ?
C6 C7 1.464(8) ?
C7 N2 1.355(6) ?
C7 C8 1.386(7) ?
C8 C9 1.367(9) ?
C8 H8 0.9300 ?
C9 C11 1.377(9) ?
C9 C10 1.527(8) ?
C10 H10A 0.9600 ?
C10 H10B 0.9600 ?
C10 H10C 0.9600 ?
C11 C12 1.380(8) ?
C11 H11 0.9300 ?
C12 N2 1.323(8) ?
C12 H12 0.9300 ?
C13 O1 1.229(8) ?
C13 N3 1.310(8) ?
C13 H13 0.9300 ?
C14 N3 1.445(11) ?
C14 H14A 0.9600 ?
C14 H14B 0.9600 ?
C14 H14C 0.9600 ?
C15 N3 1.454(8) ?
C15 H15A 0.9600 ?
C15 H15B 0.9600 ?
C15 H15C 0.9600 ?
Cd1 N1 2.327(4) y
Cd1 N2 2.365(4) y
Cd1 O1 2.345(5) y
Cd1 I1 2.7523(7) y
Cd1 I2 2.7635(6) y

loop_
_geom_torsion_atom_site_label_1
_geom_torsion_atom_site_label_2
_geom_torsion_atom_site_label_3
_geom_torsion_atom_site_label_4
_geom_torsion
N1 C1 C2 C3 -1.1(11)
C1 C2 C3 C5 1.5(9)
C1 C2 C3 C4 -179.9(6)
C2 C3 C5 C6 -1.6(9)
C4 C3 C5 C6 179.8(6)
C3 C5 C6 N1 1.1(9)
C3 C5 C6 C7 179.9(6)
N1 C6 C7 N2 -0.8(8)
C5 C6 C7 N2 -179.6(5)
N1 C6 C7 C8 178.2(5)
C5 C6 C7 C8 -0.6(9)
N2 C7 C8 C9 -0.9(9)
C6 C7 C8 C9 -179.9(6)
C7 C8 C9 C11 0.6(10)
C7 C8 C9 C10 179.5(6)
C8 C9 C11 C12 0.5(11)
C10 C9 C11 C12 -178.4(7)
C9 C11 C12 N2 -1.3(11)
C2 C1 N1 C6 0.6(10)
C2 C1 N1 Cd1 176.4(5)
C5 C6 N1 C1 -0.6(8)
C7 C6 N1 C1 -179.4(6)
C5 C6 N1 Cd1 -176.7(4)
C7 C6 N1 Cd1 4.5(6)
C11 C12 N2 C7 0.9(10)
C11 C12 N2 Cd1 -176.5(5)
C8 C7 N2 C12 0.2(9)
C6 C7 N2 C12 179.2(6)
C8 C7 N2 Cd1 177.8(4)
C6 C7 N2 Cd1 -3.2(6)
O1 C13 N3 C14 -0.2(13)
O1 C13 N3 C15 178.0(7)
N3 C13 O1 Cd1 147.5(6)
C1 N1 Cd1 O1 16.0(5)
C6 N1 Cd1 O1 -168.1(4)
C1 N1 Cd1 N2 179.8(6)
C6 N1 Cd1 N2 -4.4(4)
C1 N1 Cd1 I1 -77.8(5)
C6 N1 Cd1 I1 98.0(4)
C1 N1 Cd1 I2 104.5(5)
C6 N1 Cd1 I2 -79.7(4)
C13 O1 Cd1 N1 146.2(7)
C13 O1 Cd1 N2 115.2(6)
C13 O1 Cd1 I1 -107.0(6)
C13 O1 Cd1 I2 11.0(6)
C12 N2 Cd1 N1 -178.6(6)
C7 N2 Cd1 N1 4.0(4)
C12 N2 Cd1 O1 -145.7(5)
C7 N2 Cd1 O1 36.9(6)
C12 N2 Cd1 I1 78.7(5)
C7 N2 Cd1 I1 -98.8(4)
C12 N2 Cd1 I2 -41.6(5)
C7 N2 Cd1 I2 140.9(4)
